data_7159474
loop_
_publ_author_name
'Fadeev, Alexander A.'
'Kotora, Martin'

_publ_section_title
;
 Catalytic <i>vs.</i> uncatalyzed [2 + 2] photocycloadditions of quinones
 with alkynes.
;
_journal_issue 30
_journal_name_full 'Organic &amp; biomolecular chemistry'
_journal_page_first 6174
_journal_page_last 6179
_journal_paper_doi 10.1039/d3ob00636k
_journal_volume 21
_journal_year 2023
_chemical_compound_source 'synthesized by the authors'
_chemical_formula_moiety 'C16 H14 O3'
_chemical_formula_sum 'C16 H14 O3'
_chemical_formula_weight 254.27
_space_group_crystal_system monoclinic
_space_group_IT_number 14
_space_group_name_Hall '-P 2ybc'
_space_group_name_H-M_alt 'P 1 21/c 1'
_atom_sites_solution_hydrogens mixed
_atom_sites_solution_primary direct
_atom_sites_solution_secondary difmap
_audit_creation_method SHELXL-2018/3
_audit_update_record
;
2023-02-07 deposited with the CCDC.	2023-06-29 downloaded from the CCDC.
;
_cell_angle_alpha 90
_cell_angle_beta 99.9100(10)
_cell_angle_gamma 90
_cell_formula_units_Z 4
_cell_length_a 12.4042(4)
_cell_length_b 8.1827(2)
_cell_length_c 12.1889(4)
_cell_measurement_reflns_used 9995
_cell_measurement_temperature 120(2)
_cell_measurement_theta_max 27.4815
_cell_measurement_theta_min 2.9960
_cell_volume 1218.71(6)
_computing_cell_refinement 'SAINT V8.40B (Bruker AXS LLC, 2019)'
_computing_data_collection 'Bruker Instrument Service vV6.2.16'
_computing_data_reduction 'SAINT V8.40B (Bruker AXS LLC, 2019)'
_computing_structure_refinement 'SHELXL-2018/3 (Sheldrick, 2018)'
_computing_structure_solution 'SHELXT 2018/2 (Sheldrick, 2018)'
_diffrn_ambient_temperature 120(2)
_diffrn_measured_fraction_theta_full 0.997
_diffrn_measured_fraction_theta_max 0.998
_diffrn_measurement_device_type 'Bruker D8 VENTURE Kappa Duo PHOTONIII CMOS'
_diffrn_measurement_method '\f and \w scans'
_diffrn_radiation_monochromator 'Quazar Mo multilayer optic'
_diffrn_radiation_type MoK\a
_diffrn_radiation_wavelength 0.71073
_diffrn_reflns_av_R_equivalents 0.0203
_diffrn_reflns_av_unetI/netI 0.0063
_diffrn_reflns_Laue_measured_fraction_full 0.997
_diffrn_reflns_Laue_measured_fraction_max 0.998
_diffrn_reflns_limit_h_max 16
_diffrn_reflns_limit_h_min -16
_diffrn_reflns_limit_k_max 10
_diffrn_reflns_limit_k_min -10
_diffrn_reflns_limit_l_max 15
_diffrn_reflns_limit_l_min -15
_diffrn_reflns_number 76544
_diffrn_reflns_point_group_measured_fraction_full 0.997
_diffrn_reflns_point_group_measured_fraction_max 0.998
_diffrn_reflns_theta_full 25.242
_diffrn_reflns_theta_max 27.499
_diffrn_reflns_theta_min 2.996
_diffrn_source 'I\mS  micro-focus sealed tube'
_exptl_absorpt_coefficient_mu 0.095
_exptl_absorpt_correction_T_max 0.98
_exptl_absorpt_correction_T_min 0.96
_exptl_absorpt_correction_type multi-scan
_exptl_absorpt_process_details
;
Krause, L., Herbst-Irmer, R., Sheldrick, G. M., Stalke, D. (2015).
"Comparison of silver and molybdenum microfocus X-ray sources for
single-crystal structure determination"
J. Appl. Cryst. 48, 3-10.
doi:10.1107/S1600576714022985
;
_exptl_crystal_colour colourless
_exptl_crystal_density_diffrn 1.386
_exptl_crystal_description prism
_exptl_crystal_F_000 536
_exptl_crystal_size_max 0.222
_exptl_crystal_size_mid 0.205
_exptl_crystal_size_min 0.179
_refine_diff_density_max 0.372
_refine_diff_density_min -0.178
_refine_diff_density_rms 0.039
_refine_ls_extinction_method none
_refine_ls_goodness_of_fit_ref 1.029
_refine_ls_hydrogen_treatment mixed
_refine_ls_matrix_type full
_refine_ls_number_parameters 176
_refine_ls_number_reflns 2792
_refine_ls_number_restraints 0
_refine_ls_restrained_S_all 1.029
_refine_ls_R_factor_all 0.0357
_refine_ls_R_factor_gt 0.0350
_refine_ls_shift/su_max 0.000
_refine_ls_shift/su_mean 0.000
_refine_ls_structure_factor_coef Fsqd
_refine_ls_weighting_details 'w=1/[\s^2^(Fo^2^)+(0.0397P)^2^+0.6323P] where P=(Fo^2^+2Fc^2^)/3'
_refine_ls_weighting_scheme calc
_refine_ls_wR_factor_gt 0.0879
_refine_ls_wR_factor_ref 0.0886
_reflns_Friedel_coverage 0.000
_reflns_number_gt 2723
_reflns_number_total 2792
_reflns_threshold_expression 'I > 2\s(I)'
_cod_data_source_file d3ob00636k2.cif
_cod_data_source_block mo_fa0529_kotora
_cod_depositor_comments 'Adding full bibliography for 7159473--7159474.cif.'
_cod_original_sg_symbol_H-M 'P 21/c'
_cod_database_code 7159474
_shelx_shelxl_version_number 2018/3
_shelx_space_group_comment
;
The symmetry employed for this shelxl refinement is uniquely defined
by the following loop, which should always be used as a source of
symmetry information in preference to the above space-group names.
They are only intended as comments.
;
_shelx_estimated_absorpt_t_min 0.979
_shelx_estimated_absorpt_t_max 0.983

loop_
_space_group_symop_operation_xyz
'x, y, z'
'-x, y+1/2, -z+1/2'
'-x, -y, -z'
'x, -y-1/2, z-1/2'

loop_
_atom_site_label
_atom_site_type_symbol
_atom_site_fract_x
_atom_site_fract_y
_atom_site_fract_z
_atom_site_U_iso_or_equiv
_atom_site_adp_type
_atom_site_occupancy
_atom_site_site_symmetry_order
_atom_site_calc_flag
_atom_site_refinement_flags_posn
_atom_site_refinement_flags_adp
_atom_site_refinement_flags_occupancy
_atom_site_disorder_assembly
_atom_site_disorder_group
O1 O 0.12841(7) 0.29874(10) 0.51549(7) 0.02613(19) Uani 1 1 d . . . . .
O2 O 0.30668(6) 0.57227(10) 0.19705(6) 0.02218(18) Uani 1 1 d . . . . .
O3 O 0.09451(6) 0.65594(9) 0.21577(6) 0.01660(16) Uani 1 1 d . . . . .
C1 C 0.27598(8) 0.54365(12) 0.28475(8) 0.0153(2) Uani 1 1 d . . . . .
C2 C 0.17217(8) 0.62470(12) 0.31161(8) 0.01382(19) Uani 1 1 d . . . . .
C3 C 0.12621(8) 0.54640(13) 0.41293(8) 0.0159(2) Uani 1 1 d . . . . .
H3 H 0.0483(12) 0.5355(17) 0.3989(11) 0.024 Uiso 1 1 d . U . . .
C4 C 0.17785(8) 0.39332(13) 0.46521(8) 0.0167(2) Uani 1 1 d . . . . .
C5 C 0.29520(8) 0.36477(12) 0.45687(8) 0.0168(2) Uani 1 1 d . . . . .
C6 C 0.35861(9) 0.26112(13) 0.53327(9) 0.0218(2) Uani 1 1 d . . . . .
H6 H 0.328327 0.214261 0.592491 0.026 Uiso 1 1 calc R U . . .
C7 C 0.46587(10) 0.22671(14) 0.52253(10) 0.0264(3) Uani 1 1 d . . . . .
H7 H 0.509180 0.157523 0.575202 0.032 Uiso 1 1 calc R U . . .
C8 C 0.51033(9) 0.29286(14) 0.43518(10) 0.0262(2) Uani 1 1 d . . . . .
H8 H 0.583415 0.267411 0.427633 0.031 Uiso 1 1 calc R U . . .
C9 C 0.44807(9) 0.39593(14) 0.35909(9) 0.0213(2) Uani 1 1 d . . . . .
H9 H 0.478626 0.440859 0.299432 0.026 Uiso 1 1 calc R U . . .
C10 C 0.34031(8) 0.43413(12) 0.36979(8) 0.0162(2) Uani 1 1 d . . . . .
C11 C 0.19796(8) 0.77493(12) 0.38579(8) 0.0156(2) Uani 1 1 d . . . . .
C12 C 0.16565(8) 0.70406(13) 0.47330(8) 0.0184(2) Uani 1 1 d . . . . .
H12 H 0.160266 0.739273 0.547765 0.022 Uiso 1 1 d R U . . .
C13 C 0.23814(9) 0.93823(13) 0.36485(9) 0.0196(2) Uani 1 1 d . . . . .
H13 H 0.256641 1.001523 0.430649 0.023 Uiso 1 1 d R U . . .
C14 C 0.19193(9) 1.02688(14) 0.25780(9) 0.0226(2) Uani 1 1 d . . . . .
H14A H 0.139169 0.966588 0.206224 0.027 Uiso 1 1 d R U . . .
H14B H 0.179869 1.141388 0.264724 0.027 Uiso 1 1 d R U . . .
C15 C 0.30788(9) 0.97044(14) 0.27660(10) 0.0244(2) Uani 1 1 d . . . . .
H15B H 0.367539 1.052089 0.295451 0.029 Uiso 1 1 d R U . . .
H15A H 0.323439 0.876689 0.234651 0.029 Uiso 1 1 d R U . . .
C16 C 0.05563(9) 0.51049(13) 0.15556(9) 0.0211(2) Uani 1 1 d . . . . .
H16A H -0.007996 0.537281 0.098898 0.032 Uiso 1 1 calc R U . . .
H16B H 0.034594 0.429646 0.207323 0.032 Uiso 1 1 calc R U . . .
H16C H 0.113793 0.465360 0.119411 0.032 Uiso 1 1 calc R U . . .

loop_
_atom_site_aniso_label
_atom_site_aniso_U_11
_atom_site_aniso_U_22
_atom_site_aniso_U_33
_atom_site_aniso_U_23
_atom_site_aniso_U_13
_atom_site_aniso_U_12
O1 0.0287(4) 0.0233(4) 0.0280(4) 0.0058(3) 0.0094(3) -0.0054(3)
O2 0.0240(4) 0.0244(4) 0.0204(4) 0.0019(3) 0.0103(3) 0.0014(3)
O3 0.0183(3) 0.0165(3) 0.0137(3) -0.0020(3) -0.0009(3) 0.0000(3)
C1 0.0160(4) 0.0134(4) 0.0169(4) -0.0024(3) 0.0038(3) -0.0024(4)
C2 0.0142(4) 0.0147(4) 0.0124(4) -0.0002(3) 0.0020(3) -0.0002(3)
C3 0.0147(4) 0.0192(5) 0.0144(4) 0.0001(4) 0.0044(3) -0.0005(4)
C4 0.0193(5) 0.0167(5) 0.0141(4) -0.0017(4) 0.0030(3) -0.0033(4)
C5 0.0186(5) 0.0127(4) 0.0181(5) -0.0022(4) 0.0006(4) -0.0014(4)
C6 0.0272(5) 0.0156(5) 0.0208(5) 0.0002(4) -0.0011(4) -0.0011(4)
C7 0.0271(6) 0.0196(5) 0.0282(6) -0.0023(4) -0.0073(4) 0.0056(4)
C8 0.0184(5) 0.0252(6) 0.0328(6) -0.0073(5) -0.0014(4) 0.0049(4)
C9 0.0179(5) 0.0216(5) 0.0247(5) -0.0048(4) 0.0044(4) 0.0003(4)
C10 0.0163(5) 0.0136(4) 0.0185(5) -0.0032(4) 0.0023(4) -0.0006(4)
C11 0.0154(4) 0.0152(5) 0.0155(4) -0.0031(4) 0.0004(3) 0.0021(4)
C12 0.0210(5) 0.0182(5) 0.0159(5) -0.0025(4) 0.0035(4) 0.0037(4)
C13 0.0232(5) 0.0156(5) 0.0187(5) -0.0025(4) 0.0004(4) -0.0014(4)
C14 0.0243(5) 0.0178(5) 0.0251(5) 0.0032(4) 0.0024(4) 0.0007(4)
C15 0.0215(5) 0.0196(5) 0.0326(6) 0.0015(4) 0.0063(4) -0.0038(4)
C16 0.0223(5) 0.0214(5) 0.0184(5) -0.0059(4) 0.0005(4) -0.0042(4)

loop_
_atom_type_symbol
_atom_type_description
_atom_type_scat_dispersion_real
_atom_type_scat_dispersion_imag
_atom_type_scat_source
C C 0.0033 0.0016 'International Tables Vol C Tables 4.2.6.8 and 6.1.1.4'
H H 0.0000 0.0000 'International Tables Vol C Tables 4.2.6.8 and 6.1.1.4'
O O 0.0106 0.0060 'International Tables Vol C Tables 4.2.6.8 and 6.1.1.4'

loop_
_geom_angle_atom_site_label_1
_geom_angle_atom_site_label_2
_geom_angle_atom_site_label_3
_geom_angle
_geom_angle_site_symmetry_1
_geom_angle_site_symmetry_3
_geom_angle_publ_flag
C2 O3 C16 113.33(8) . . ?
O2 C1 C10 120.96(9) . . ?
O2 C1 C2 120.35(9) . . ?
C10 C1 C2 118.66(8) . . ?
O3 C2 C11 112.95(8) . . ?
O3 C2 C1 112.49(8) . . ?
C11 C2 C1 112.13(8) . . ?
O3 C2 C3 115.81(8) . . ?
C11 C2 C3 86.03(7) . . ?
C1 C2 C3 114.85(8) . . ?
C4 C3 C12 115.10(8) . . ?
C4 C3 C2 119.04(8) . . ?
C12 C3 C2 84.56(7) . . ?
C4 C3 H3 110.1(9) . . ?
C12 C3 H3 113.3(8) . . ?
C2 C3 H3 112.8(8) . . ?
O1 C4 C5 121.06(10) . . ?
O1 C4 C3 122.03(9) . . ?
C5 C4 C3 116.86(8) . . ?
C6 C5 C10 119.86(10) . . ?
C6 C5 C4 119.51(9) . . ?
C10 C5 C4 120.55(9) . . ?
C7 C6 C5 119.93(10) . . ?
C7 C6 H6 120.0 . . ?
C5 C6 H6 120.0 . . ?
C6 C7 C8 120.41(10) . . ?
C6 C7 H7 119.8 . . ?
C8 C7 H7 119.8 . . ?
C9 C8 C7 120.04(10) . . ?
C9 C8 H8 120.0 . . ?
C7 C8 H8 120.0 . . ?
C8 C9 C10 120.28(10) . . ?
C8 C9 H9 119.9 . . ?
C10 C9 H9 119.9 . . ?
C9 C10 C5 119.46(10) . . ?
C9 C10 C1 118.28(9) . . ?
C5 C10 C1 122.22(9) . . ?
C12 C11 C13 133.94(9) . . ?
C12 C11 C2 93.57(8) . . ?
C13 C11 C2 132.42(9) . . ?
C11 C12 C3 95.60(8) . . ?
C11 C12 H12 134.5 . . ?
C3 C12 H12 129.7 . . ?
C11 C13 C15 122.40(9) . . ?
C11 C13 C14 119.80(9) . . ?
C15 C13 C14 58.89(7) . . ?
C11 C13 H13 113.0 . . ?
C15 C13 H13 114.9 . . ?
C14 C13 H13 117.8 . . ?
C15 C14 C13 60.50(7) . . ?
C15 C14 H14A 118.1 . . ?
C13 C14 H14A 115.5 . . ?
C15 C14 H14B 116.9 . . ?
C13 C14 H14B 115.8 . . ?
H14A C14 H14B 117.5 . . ?
C14 C15 C13 60.61(7) . . ?
C14 C15 H15B 119.2 . . ?
C13 C15 H15B 116.5 . . ?
C14 C15 H15A 116.3 . . ?
C13 C15 H15A 115.5 . . ?
H15B C15 H15A 116.8 . . ?
O3 C16 H16A 109.5 . . ?
O3 C16 H16B 109.5 . . ?
H16A C16 H16B 109.5 . . ?
O3 C16 H16C 109.5 . . ?
H16A C16 H16C 109.5 . . ?
H16B C16 H16C 109.5 . . ?

loop_
_geom_bond_atom_site_label_1
_geom_bond_atom_site_label_2
_geom_bond_distance
_geom_bond_site_symmetry_2
_geom_bond_publ_flag
O1 C4 1.2166(13) . ?
O2 C1 1.2176(12) . ?
O3 C2 1.4038(11) . ?
O3 C16 1.4373(12) . ?
C1 C10 1.4931(14) . ?
C1 C2 1.5330(13) . ?
C2 C11 1.5269(13) . ?
C2 C3 1.5822(13) . ?
C3 C4 1.4983(14) . ?
C3 C12 1.5236(14) . ?
C3 H3 0.956(14) . ?
C4 C5 1.4948(14) . ?
C5 C6 1.3975(14) . ?
C5 C10 1.4022(14) . ?
C6 C7 1.3881(17) . ?
C6 H6 0.9500 . ?
C7 C8 1.3903(18) . ?
C7 H7 0.9500 . ?
C8 C9 1.3861(16) . ?
C8 H8 0.9500 . ?
C9 C10 1.4005(14) . ?
C9 H9 0.9500 . ?
C11 C12 1.3349(14) . ?
C11 C13 1.4638(14) . ?
C12 H12 0.9655 . ?
C13 C15 1.5150(15) . ?
C13 C14 1.5165(15) . ?
C13 H13 0.9491 . ?
C14 C15 1.4902(15) . ?
C14 H14A 0.9620 . ?
C14 H14B 0.9549 . ?
C15 H15B 0.9941 . ?
C15 H15A 0.9598 . ?
C16 H16A 0.9800 . ?
C16 H16B 0.9800 . ?
C16 H16C 0.9800 . ?
